data_2007139
loop_
_publ_author_name
'Chang, Ning-Leh'
'Lynch, Vincent M.'
'Simonsen, Stanley H.'

_publ_section_title
;
 Tetrakis[1-(1-phenylcyclohexyl)piperidinium] Tetrachloromanganate(II)
 Dichloride
;
_journal_issue 4
_journal_name_full 'Acta Crystallographica Section C'
_journal_page_first 475
_journal_page_last 476
_journal_paper_doi 10.1107/S0108270197005842
_journal_volume 54
_journal_year 1998
_chemical_formula_iupac '(C17 H26 N)4[Mn Cl4]Cl2'
_chemical_formula_sum 'C68 H104 Cl6 Mn N4'
_chemical_formula_weight 1245.20
_chemical_name_systematic
;
 ?
;
_space_group_IT_number 114
_symmetry_cell_setting tetragonal
_symmetry_space_group_name_Hall 'P -4 2n'
_symmetry_space_group_name_H-M 'P -4 21 c'
_audit_creation_method SHELXL
_cell_angle_alpha 90.00
_cell_angle_beta 90.00
_cell_angle_gamma 90.00
_cell_formula_units_Z 2
_cell_length_a 15.7470(10)
_cell_length_b 15.7470(10)
_cell_length_c 13.1480(10)
_cell_measurement_reflns_used 35
_cell_measurement_temperature 173(2)
_cell_measurement_theta_max 25.0
_cell_measurement_theta_min 24.7
_cell_volume 3260.3(4)
_computing_cell_refinement XSCANS
_computing_data_collection 'XSCANS (Siemens, 1994)'
_computing_data_reduction XSCANS
_computing_molecular_graphics SHELXL93
_computing_publication_material SHELXL93
_computing_structure_refinement SHELXL93
_computing_structure_solution 'SHELXL93 (Sheldrick, 1993)'
_diffrn_ambient_temperature 173(2)
_diffrn_measurement_device Siemens
_diffrn_measurement_method '\w scan'
_diffrn_radiation_monochromator graphite
_diffrn_radiation_source 'fine-focus sealed tube'
_diffrn_radiation_type MoK\a
_diffrn_radiation_wavelength 0.71073
_diffrn_reflns_av_R_equivalents 0.046
_diffrn_reflns_av_sigmaI/netI 0.0314
_diffrn_reflns_limit_h_max 23
_diffrn_reflns_limit_h_min -23
_diffrn_reflns_limit_k_max 23
_diffrn_reflns_limit_k_min -23
_diffrn_reflns_limit_l_max 19
_diffrn_reflns_limit_l_min 0
_diffrn_reflns_number 12559
_diffrn_reflns_theta_max 32.50
_diffrn_reflns_theta_min 2.02
_diffrn_standards_decay_% 2
_diffrn_standards_interval_count 96
_diffrn_standards_number 4
_exptl_absorpt_coefficient_mu 0.492
_exptl_absorpt_correction_type none
_exptl_crystal_colour colorless
_exptl_crystal_density_diffrn 1.268
_exptl_crystal_description prism
_exptl_crystal_F_000 1334
_exptl_crystal_size_max 0.80
_exptl_crystal_size_mid 0.70
_exptl_crystal_size_min 0.46
_refine_diff_density_max 0.29
_refine_diff_density_min -0.27
_refine_ls_abs_structure_details 'Flack (1983)'
_refine_ls_abs_structure_Flack 0.00(3)
_refine_ls_extinction_coef 0.0125(10)
_refine_ls_extinction_method 'SHELXL93 (Sheldrick, 1993)'
_refine_ls_goodness_of_fit_all 1.06
_refine_ls_goodness_of_fit_obs 1.086
_refine_ls_hydrogen_treatment noref
_refine_ls_matrix_type full
_refine_ls_number_parameters 181
_refine_ls_number_reflns 3237
_refine_ls_number_restraints 0
_refine_ls_restrained_S_all 1.063
_refine_ls_restrained_S_obs 1.086
_refine_ls_R_factor_all 0.0466
_refine_ls_R_factor_obs .035
_refine_ls_shift/esd_max -0.04
_refine_ls_shift/esd_mean 0.005
_refine_ls_structure_factor_coef Fsqd
_refine_ls_weighting_details 'w = 1/[\s^2^(Fo^2^)+(0.0448P)^2^+0.5476P] where P=(Fo^2^+2Fc^2^)/3'
_refine_ls_weighting_scheme calc
_refine_ls_wR_factor_all 0.089
_refine_ls_wR_factor_obs .0842
_reflns_number_observed 2777
_reflns_number_total 3237
_reflns_observed_criterion >2sigma(I)
_cod_data_source_file bk1313.cif
_cod_data_source_block mnpcp
_cod_depositor_comments
;
The following automatic conversions were performed:
'_symmetry_cell_setting' value 'Tetragonal' changed to 'tetragonal'
according to '/home/saulius/struct/CIF-dictionaries/cif_core.dic'
dictionary named 'cif_core.dic' version 2.4.1 from 2010-06-29.

Automatic conversion script
Id: cif_fix_enum 1527 2010-12-29 10:47:43Z saulius 

The following automatic conversions were performed:

'_refine_ls_weighting_scheme' value 'calc w =
1/[\s^2^(Fo^2^)+(0.0448P)^2^+0.5476P] where P=(Fo^2^+2Fc^2^)/3' was
changed to 'calc'. New tag '_refine_ls_weighting_details' was
created. The value of the new tag was set to 'w =
1/[\s^2^(Fo^2^)+(0.0448P)^2^+0.5476P] where P=(Fo^2^+2Fc^2^)/3'.

Automatic conversion script
Id: cif_fix_values 3143 2015-03-26 13:38:13Z robertas 
;
_cod_original_formula_sum '(C17 H26 N)4 [Mn Cl4], Cl2'
_cod_database_code 2007139

loop_
_symmetry_equiv_pos_as_xyz
'x, y, z'
'-x, -y, z'
'y, -x, -z'
'-y, x, -z'
'-x+1/2, y+1/2, -z+1/2'
'x+1/2, -y+1/2, -z+1/2'
'-y+1/2, -x+1/2, z+1/2'
'y+1/2, x+1/2, z+1/2'

loop_
_atom_site_aniso_label
_atom_site_aniso_U_11
_atom_site_aniso_U_22
_atom_site_aniso_U_33
_atom_site_aniso_U_12
_atom_site_aniso_U_13
_atom_site_aniso_U_23
Mn .0199(2) .0199(2) .0216(2) .000 .000 .000
Cl2 .0252(2) .0356(3) .0339(3) .0005(2) .0070(2) .0091(2)
C1 .0295(10) .0250(9) .0274(10) -.0023(8) .0028(8) -.0027(8)
C2 .0360(12) .0249(10) .0450(13) .0000(9) .0078(11) .0045(10)
C3 .0446(14) .0275(11) .052(2) -.0054(9) .0091(13) .0102(12)
C4 .0352(11) .0381(12) .0364(12) -.0043(10) .0082(10) .0157(11)
C5 .0235(9) .0348(11) .0295(10) -.0017(8) .0101(8) .0084(9)
C6 .0189(8) .0228(9) .0161(7) .0002(7) .0030(6) .0005(7)
C7 .0236(9) .0286(10) .0178(8) -.0005(7) .0017(7) -.0012(7)
C8 .0338(11) .0259(9) .0272(10) .0014(8) .0055(9) -.0004(8)
C9 .0372(12) .0268(10) .0301(10) -.0040(9) .0057(9) .0005(9)
C10 .0313(10) .0264(10) .0222(9) -.0028(8) .0054(8) .0024(8)
C11 .0205(9) .0259(10) .0200(8) -.0007(7) .0038(7) .0005(7)
C12 .0223(8) .0258(9) .0179(8) -.0002(8) -.0008(7) .0022(7)
C13 .0227(9) .0326(11) .0261(10) .0007(8) .0003(8) .0016(8)
C14 .0235(10) .0378(12) .0411(13) .0002(9) -.0060(9) .0020(11)
C15 .0332(12) .0442(14) .0376(13) -.0057(11) -.0167(10) .0036(11)
C16 .0434(13) .0493(15) .0226(10) -.0078(12) -.0074(10) .0005(10)
C17 .0291(10) .0385(11) .0205(8) -.0036(9) .0008(8) .0003(8)
Cl1 .0412(4) .0236(3) .0203(3) -.0011(3) .000 .000
N .0185(7) .0255(8) .0199(7) -.0010(6) .0010(6) .0022(6)

loop_
_atom_site_label
_atom_site_fract_x
_atom_site_fract_y
_atom_site_fract_z
_atom_site_U_iso_or_equiv
_atom_site_thermal_displace_type
_atom_site_calc_flag
_atom_site_refinement_flags
_atom_site_occupancy
_atom_site_disorder_group
_atom_site_type_symbol
Mn 0 0 0 .02046(12) Uani d S 1 . Mn
Cl2 -.11804(3) -.05617(4) .08839(5) .03157(13) Uani d . 1 . Cl
C1 .34898(15) -.09177(14) -.2155(2) .0273(4) Uani d . 1 . C
H1A .39191(15) -.07645(14) -.2639(2) .080 Uiso d R 1 . H
H1B .29646(15) -.09975(14) -.2513(2) .080 Uiso d R 1 . H
C2 .3723(2) -.17418(15) -.1616(2) .0353(5) Uani d . 1 . C
H2A .4253(2) -.16635(15) -.1267(2) .080 Uiso d R 1 . H
H2B .3794(2) -.21885(15) -.2105(2) .080 Uiso d R 1 . H
C3 .3048(2) -.1993(2) -.0846(2) .0415(6) Uani d . 1 . C
H3A .3213(2) -.2497(2) -.0486(2) .080 Uiso d R 1 . H
H3B .2527(2) -.2107(2) -.1198(2) .080 Uiso d R 1 . H
C4 .2916(2) -.1269(2) -.0101(2) .0366(5) Uani d . 1 . C
H4A .2469(2) -.1412(2) .0365(2) .080 Uiso d R 1 . H
H4B .3427(2) -.1188(2) .0285(2) .080 Uiso d R 1 . H
C5 .26981(14) -.04437(15) -.0645(2) .0293(5) Uani d . 1 . C
H5A .21715(14) -.05114(15) -.1004(2) .080 Uiso d R 1 . H
H5B .26298(14) .00058(15) -.0159(2) .080 Uiso d R 1 . H
C6 .32578(12) .06796(13) -.19102(14) .0193(3) Uani d . 1 . C
C7 .31490(13) .13391(13) -.10540(15) .0233(4) Uani d . 1 . C
H7A .36076(13) .12817(13) -.05779(15) .080 Uiso d R 1 . H
H7B .26265(13) .12328(13) -.07000(15) .080 Uiso d R 1 . H
C8 .31498(15) .22439(14) -.1483(2) .0290(4) Uani d . 1 . C
H8A .30769(15) .26435(14) -.0938(2) .080 Uiso d R 1 . H
H8B .26764(15) .23033(14) -.1937(2) .080 Uiso d R 1 . H
C9 .3960(2) .24432(15) -.2057(2) .0314(5) Uani d . 1 . C
H9A .3917(2) .29963(15) -.2360(2) .080 Uiso d R 1 . H
H9B .4428(2) .24477(15) -.1591(2) .080 Uiso d R 1 . H
C10 .41190(15) .17850(14) -.2887(2) .0266(4) Uani d . 1 . C
H10A .36944(15) .18443(14) -.3406(2) .080 Uiso d R 1 . H
H10B .46630(15) .18858(14) -.3194(2) .080 Uiso d R 1 . H
C11 .40945(13) .08783(14) -.2461(2) .0221(3) Uani d . 1 . C
H11A .41635(13) .04839(14) -.3011(2) .080 Uiso d R 1 . H
H11B .45589(13) .07989(14) -.1997(2) .080 Uiso d R 1 . H
C12 .24903(13) .06421(13) -.26199(14) .0220(4) Uani d . 1 . C
C13 .16673(13) .07913(15) -.2259(2) .0271(4) Uani d . 1 . C
H13A .15850(13) .09195(15) -.1552(2) .080 Uiso d R 1 . H
C14 .0971(2) .0767(2) -.2902(2) .0342(5) Uani d . 1 . C
H14A .0412(2) .0870(2) -.2637(2) .080 Uiso d R 1 . H
C15 .1082(2) .0584(2) -.3923(2) .0383(6) Uani d . 1 . C
H15A .0602(2) .0572(2) -.4373(2) .080 Uiso d R 1 . H
C16 .1888(2) .0417(2) -.4294(2) .0384(6) Uani d . 1 . C
H16A .1963(2) .0281(2) -.5000(2) .080 Uiso d R 1 . H
C17 .25884(15) .0451(2) -.3658(2) .0294(4) Uani d . 1 . C
H17A .31442(15) .0337(2) -.3925(2) .080 Uiso d R 1 . H
Cl1 0 -.5000 -.00298(5) .02837(14) Uani d S 1 . Cl
N .33815(10) -.02079(10) -.13987(13) .0213(3) Uani d . 1 . N
H0A .38696(10) -.01815(10) -.10439(13) .080 Uiso d R 1 . H

loop_
_atom_type_symbol
_atom_type_description
_atom_type_scat_dispersion_real
_atom_type_scat_dispersion_imag
_atom_type_scat_source
C C 0.0033 0.0016 'International Tables Vol C Tables 4.2.6.8 and 6.1.1.4'
H H 0.0000 0.0000 'International Tables Vol C Tables 4.2.6.8 and 6.1.1.4'
N N 0.0061 0.0033 'International Tables Vol C Tables 4.2.6.8 and 6.1.1.4'
Cl Cl 0.1484 0.1585 'International Tables Vol C Tables 4.2.6.8 and 6.1.1.4'
Mn Mn 0.3368 0.7283 'International Tables Vol C Tables 4.2.6.8 and 6.1.1.4'

loop_
_geom_angle_atom_site_label_1
_geom_angle_atom_site_label_2
_geom_angle_atom_site_label_3
_geom_angle_site_symmetry_1
_geom_angle_site_symmetry_3
_geom_angle
Cl2 Mn Cl2 2 4 103.988(14)
Cl2 Mn Cl2 2 . 121.10(3)
Cl2 Mn Cl2 4 . 103.988(14)
Cl2 Mn Cl2 2 3 103.988(14)
Cl2 Mn Cl2 4 3 121.10(3)
Cl2 Mn Cl2 . 3 103.988(14)
N C1 C2 . . 110.6(2)
N C1 H1A . . 109.37(11)
C2 C1 H1A . . 110.69(13)
N C1 H1B . . 108.87(11)
C2 C1 H1B . . 108.92(13)
H1A C1 H1B . . 108.3
C3 C2 C1 . . 111.3(2)
C3 C2 H2A . . 108.9(2)
C1 C2 H2A . . 108.78(13)
C3 C2 H2B . . 109.73(14)
C1 C2 H2B . . 109.90(13)
H2A C2 H2B . . 108.2
C4 C3 C2 . . 109.3(2)
C4 C3 H3A . . 109.83(14)
C2 C3 H3A . . 110.80(14)
C4 C3 H3B . . 109.6(2)
C2 C3 H3B . . 109.0(2)
H3A C3 H3B . . 108.3
C3 C4 C5 . . 111.6(2)
C3 C4 H4A . . 109.69(13)
C5 C4 H4A . . 109.54(12)
C3 C4 H4B . . 109.0(2)
C5 C4 H4B . . 108.92(13)
H4A C4 H4B . . 108.0
N C5 C4 . . 111.0(2)
N C5 H5A . . 108.72(11)
C4 C5 H5A . . 109.33(13)
N C5 H5B . . 109.62(11)
C4 C5 H5B . . 109.95(14)
H5A C5 H5B . . 108.2
C12 C6 C11 . . 113.5(2)
C12 C6 C7 . . 112.6(2)
C11 C6 C7 . . 107.6(2)
C12 C6 N . . 109.1(2)
C11 C6 N . . 106.14(15)
C7 C6 N . . 107.58(15)
C8 C7 C6 . . 111.0(2)
C8 C7 H7A . . 109.07(12)
C6 C7 H7A . . 109.22(10)
C8 C7 H7B . . 109.95(11)
C6 C7 H7B . . 109.39(10)
H7A C7 H7B . . 108.2
C9 C8 C7 . . 112.1(2)
C9 C8 H8A . . 109.68(12)
C7 C8 H8A . . 109.59(11)
C9 C8 H8B . . 108.84(13)
C7 C8 H8B . . 108.59(12)
H8A C8 H8B . . 107.9
C8 C9 C10 . . 110.8(2)
C8 C9 H9A . . 109.64(12)
C10 C9 H9A . . 109.34(12)
C8 C9 H9B . . 109.28(13)
C10 C9 H9B . . 109.61(13)
H9A C9 H9B . . 108.2
C9 C10 C11 . . 111.5(2)
C9 C10 H10A . . 109.14(13)
C11 C10 H10A . . 109.45(12)
C9 C10 H10B . . 109.56(12)
C11 C10 H10B . . 109.25(11)
H10A C10 H10B . . 107.9
C6 C11 C10 . . 112.5(2)
C6 C11 H11A . . 108.71(11)
C10 C11 H11A . . 108.87(11)
C6 C11 H11B . . 109.15(11)
C10 C11 H11B . . 109.51(12)
H11A C11 H11B . . 107.9
C13 C12 C17 . . 117.8(2)
C13 C12 C6 . . 121.2(2)
C17 C12 C6 . . 120.9(2)
C14 C13 C12 . . 121.4(2)
C14 C13 H13A . . 119.34(15)
C12 C13 H13A . . 119.26(12)
C13 C14 C15 . . 119.8(2)
C13 C14 H14A . . 119.99(15)
C15 C14 H14A . . 120.18(15)
C14 C15 C16 . . 119.8(2)
C14 C15 H15A . . 120.12(15)
C16 C15 H15A . . 120.07(14)
C17 C16 C15 . . 120.7(2)
C17 C16 H16A . . 119.64(14)
C15 C16 H16A . . 119.70(14)
C16 C17 C12 . . 120.5(2)
C16 C17 H17A . . 119.84(14)
C12 C17 H17A . . 119.70(13)
C1 N C5 . . 109.4(2)
C1 N C6 . . 113.20(15)
C5 N C6 . . 114.4(2)
C1 N H0A . . 106.25(11)
C5 N H0A . . 106.27(11)
C6 N H0A . . 106.74(9)

loop_
_geom_bond_atom_site_label_1
_geom_bond_atom_site_label_2
_geom_bond_site_symmetry_2
_geom_bond_distance
_geom_bond_publ_flag
Mn Cl2 2 2.3639(5) ?
Mn Cl2 4 2.3639(5) ?
Mn Cl2 . 2.3639(5) ?
Mn Cl2 3 2.3639(5) ?
C1 N . 1.505(3) ?
C1 C2 . 1.524(3) ?
C1 H1A . .96 ?
C1 H1B . .96 ?
C2 C3 . 1.519(4) ?
C2 H2A . .96 ?
C2 H2B . .96 ?
C3 C4 . 1.517(4) ?
C3 H3A . .96 ?
C3 H3B . .96 ?
C4 C5 . 1.523(3) ?
C4 H4A . .96 ?
C4 H4B . .96 ?
C5 N . 1.509(3) ?
C5 H5A . .96 ?
C5 H5B . .96 ?
C6 C12 . 1.528(3) ?
C6 C11 . 1.536(3) ?
C6 C7 . 1.541(3) ?
C6 N . 1.563(3) ?
C7 C8 . 1.532(3) ?
C7 H7A . .96 ?
C7 H7B . .96 ?
C8 C9 . 1.515(3) ?
C8 H8A . .96 ?
C8 H8B . .96 ?
C9 C10 . 1.526(3) ?
C9 H9A . .96 ?
C9 H9B . .96 ?
C10 C11 . 1.534(3) ?
C10 H10A . .96 ?
C10 H10B . .96 ?
C11 H11A . .96 ?
C11 H11B . .96 ?
C12 C13 . 1.400(3) ?
C12 C17 . 1.406(3) ?
C13 C14 . 1.386(3) ?
C13 H13A . .96 ?
C14 C15 . 1.384(4) ?
C14 H14A . .96 ?
C15 C16 . 1.385(4) ?
C15 H15A . .96 ?
C16 C17 . 1.385(3) ?
C16 H16A . .96 ?
C17 H17A . .96 ?
N H0A . .90 ?

loop_
_geom_torsion_atom_site_label_1
_geom_torsion_atom_site_label_2
_geom_torsion_atom_site_label_3
_geom_torsion_atom_site_label_4
_geom_torsion
N C1 C2 C3 58.6(3)
C1 C2 C3 C4 -55.9(3)
C2 C3 C4 C5 55.3(3)
C3 C4 C5 N -57.3(3)
C12 C6 C7 C8 -67.8(2)
C11 C6 C7 C8 58.0(2)
N C6 C7 C8 172.0(2)
C6 C7 C8 C9 -58.4(2)
C7 C8 C9 C10 54.6(3)
C8 C9 C10 C11 -52.8(3)
C12 C6 C11 C10 67.8(2)
C7 C6 C11 C10 -57.5(2)
N C6 C11 C10 -172.4(2)
C9 C10 C11 C6 56.0(2)
C11 C6 C12 C13 -155.4(2)
C7 C6 C12 C13 -32.9(3)
N C6 C12 C13 86.5(2)
C11 C6 C12 C17 25.0(3)
C7 C6 C12 C17 147.5(2)
N C6 C12 C17 -93.1(2)
C17 C12 C13 C14 -1.1(3)
C6 C12 C13 C14 179.3(2)
C12 C13 C14 C15 0.6(4)
C13 C14 C15 C16 0.7(4)
C14 C15 C16 C17 -1.4(4)
C15 C16 C17 C12 0.9(4)
C13 C12 C17 C16 0.4(3)
C6 C12 C17 C16 180.0(2)
C2 C1 N C5 -58.6(2)
C2 C1 N C6 172.5(2)
C4 C5 N C1 58.0(2)
C4 C5 N C6 -173.9(2)
C12 C6 N C1 57.2(2)
C11 C6 N C1 -65.5(2)
C7 C6 N C1 179.6(2)
C12 C6 N C5 -69.0(2)
C11 C6 N C5 168.3(2)
C7 C6 N C5 53.4(2)
